data_2238534
loop_
_publ_author_name
'Choi, Hong Dae'
'Seo, Pil Ja'
'Lee, Uk'

_publ_section_title
;
 5-Cyclohexyl-2-(4-fluorophenyl)-3-phenylsulfinyl-1-benzofuran
;
_journal_coeditor_code MW2115
_journal_issue 9
_journal_name_full 'Acta Crystallographica Section E'
_journal_page_first o1452
_journal_paper_doi 10.1107/S1600536813022678
_journal_volume 69
_journal_year 2013
_chemical_formula_iupac 'C26 H23 F O2 S'
_chemical_formula_moiety 'C26 H23 F O2 S'
_chemical_formula_sum 'C26 H23 F O2 S'
_chemical_formula_weight 418.50
_chemical_melting_point 403
_chemical_name_systematic
;
5-Cyclohexyl-2-(4-fluorophenyl)-3-phenylsulfinyl-1-benzofuran
;
_space_group_IT_number 2
_symmetry_cell_setting triclinic
_symmetry_space_group_name_Hall '-P 1'
_symmetry_space_group_name_H-M 'P -1'
_atom_sites_solution_hydrogens difmap
_atom_sites_solution_primary direct
_atom_sites_solution_secondary difmap
_audit_creation_method 'form.cif (version 2.0)'
_cell_angle_alpha 84.6740(10)
_cell_angle_beta 79.6670(10)
_cell_angle_gamma 72.4050(10)
_cell_formula_units_Z 4
_cell_length_a 9.1536(2)
_cell_length_b 12.6562(2)
_cell_length_c 19.3939(4)
_cell_measurement_reflns_used 9956
_cell_measurement_temperature 173(2)
_cell_measurement_theta_max 28.28
_cell_measurement_theta_min 2.47
_cell_volume 2105.15(7)
_computing_cell_refinement '<i>SAINT</i> (Bruker, 2009)'
_computing_data_collection '<i>APEX2</i> (Bruker, 2009)'
_computing_data_reduction '<i>SAINT</i> (Bruker, 2009)'
_computing_molecular_graphics
;
<i>ORTEP-3 for Windows</i> (Farrugia, 2012) and
<i>DIAMOND</i> (Brandenburg 1998)
;
_computing_publication_material '<i>SHELXL97</i> (Sheldrick, 2008)'
_computing_structure_refinement '<i>SHELXL97</i> (Sheldrick, 2008)'
_computing_structure_solution '<i>SHELXS97</i> (Sheldrick, 2008)'
_diffrn_ambient_temperature 173(2)
_diffrn_detector_area_resol_mean 10.0
_diffrn_measured_fraction_theta_full 0.999
_diffrn_measured_fraction_theta_max 0.999
_diffrn_measurement_device_type 'Bruker SMART APEXII CCD'
_diffrn_measurement_method '\f and \w scans'
_diffrn_radiation_monochromator 'graphite multilayer'
_diffrn_radiation_source 'rotating anode'
_diffrn_radiation_type MoK\a
_diffrn_radiation_wavelength 0.71073
_diffrn_reflns_av_R_equivalents 0.0275
_diffrn_reflns_av_sigmaI/netI 0.0248
_diffrn_reflns_limit_h_max 11
_diffrn_reflns_limit_h_min -11
_diffrn_reflns_limit_k_max 16
_diffrn_reflns_limit_k_min -16
_diffrn_reflns_limit_l_max 24
_diffrn_reflns_limit_l_min -24
_diffrn_reflns_number 36372
_diffrn_reflns_theta_full 27.00
_diffrn_reflns_theta_max 27.00
_diffrn_reflns_theta_min 2.14
_diffrn_standards_number 0
_exptl_absorpt_coefficient_mu 0.183
_exptl_absorpt_correction_T_max 0.7457
_exptl_absorpt_correction_T_min 0.7017
_exptl_absorpt_correction_type multi-scan
_exptl_absorpt_process_details '(<i>SADABS</i>; Bruker, 2009)'
_exptl_crystal_colour colourless
_exptl_crystal_density_diffrn 1.320
_exptl_crystal_density_method 'not measured'
_exptl_crystal_description block
_exptl_crystal_F_000 880
_exptl_crystal_size_max 0.376
_exptl_crystal_size_mid 0.269
_exptl_crystal_size_min 0.249
_refine_diff_density_max 0.339
_refine_diff_density_min -0.349
_refine_ls_extinction_method none
_refine_ls_goodness_of_fit_ref 1.026
_refine_ls_hydrogen_treatment constr
_refine_ls_matrix_type full
_refine_ls_number_parameters 541
_refine_ls_number_reflns 9183
_refine_ls_number_restraints 0
_refine_ls_restrained_S_all 1.026
_refine_ls_R_factor_all 0.0444
_refine_ls_R_factor_gt 0.0371
_refine_ls_shift/su_max 0.001
_refine_ls_shift/su_mean 0.000
_refine_ls_structure_factor_coef Fsqd
_refine_ls_weighting_details 'calc w=1/[\s^2^(Fo^2^)+(0.0483P)^2^+0.7052P] where P=(Fo^2^+2Fc^2^)/3'
_refine_ls_weighting_scheme calc
_refine_ls_wR_factor_gt 0.0944
_refine_ls_wR_factor_ref 0.1001
_reflns_number_gt 7799
_reflns_number_total 9183
_reflns_threshold_expression I>2\s(I)
_cod_data_source_file mw2115.cif
_cod_data_source_block I
_cod_database_code 2238534
_cod_database_fobs_code 2238534

loop_
_symmetry_equiv_pos_as_xyz
'x, y, z'
'-x, -y, -z'

loop_
_atom_site_type_symbol
_atom_site_label
_atom_site_fract_x
_atom_site_fract_y
_atom_site_fract_z
_atom_site_U_iso_or_equiv
_atom_site_adp_type
_atom_site_calc_flag
_atom_site_refinement_flags
_atom_site_occupancy
_atom_site_symmetry_multiplicity
S S1 0.51941(4) 0.39671(3) 0.142600(18) 0.02863(9) Uani d . 1 2
F F1 0.45285(11) 0.11763(8) 0.46866(5) 0.0447(2) Uani d . 1 2
O O1 0.18092(11) 0.54650(8) 0.29154(5) 0.0306(2) Uani d . 1 2
O O2 0.46030(13) 0.40426(9) 0.07538(6) 0.0395(3) Uani d . 1 2
C C1 0.36986(15) 0.48459(11) 0.20035(7) 0.0267(3) Uani d . 1 2
C C2 0.27527(15) 0.59273(11) 0.17968(7) 0.0268(3) Uani d . 1 2
C C3 0.27759(16) 0.66238(11) 0.11966(7) 0.0282(3) Uani d . 1 2
H H3 0.3544 0.6402 0.0796 0.034 Uiso calc R 1 2
C C4 0.16491(16) 0.76520(11) 0.11967(8) 0.0291(3) Uani d . 1 2
C C5 0.05089(17) 0.79447(12) 0.17950(8) 0.0335(3) Uani d . 1 2
H H5 -0.0262 0.8642 0.1787 0.040 Uiso calc R 1 2
C C6 0.04609(17) 0.72625(12) 0.23941(8) 0.0336(3) Uani d . 1 2
H H6 -0.0318 0.7471 0.2793 0.040 Uiso calc R 1 2
C C7 0.16126(16) 0.62613(11) 0.23777(7) 0.0287(3) Uani d . 1 2
C C8 0.30912(15) 0.46032(11) 0.26738(7) 0.0277(3) Uani d . 1 2
C C9 0.16859(16) 0.84687(11) 0.05791(8) 0.0305(3) Uani d . 1 2
H H9 0.0613 0.8989 0.0598 0.037 Uiso calc R 1 2
C C10 0.2120(2) 0.79323(14) -0.01261(9) 0.0507(5) Uani d . 1 2
H H10A 0.1345 0.7553 -0.0175 0.061 Uiso calc R 1 2
H H10B 0.3143 0.7365 -0.0146 0.061 Uiso calc R 1 2
C C11 0.2190(3) 0.87806(15) -0.07329(9) 0.0570(5) Uani d . 1 2
H H11A 0.2560 0.8392 -0.1180 0.068 Uiso calc R 1 2
H H11B 0.1134 0.9287 -0.0752 0.068 Uiso calc R 1 2
C C12 0.3265(3) 0.9450(2) -0.06525(12) 0.0708(7) Uani d . 1 2
H H12A 0.4341 0.8955 -0.0683 0.085 Uiso calc R 1 2
H H12B 0.3240 1.0020 -0.1040 0.085 Uiso calc R 1 2
C C13 0.2791(3) 1.00101(18) 0.00423(11) 0.0609(5) Uani d . 1 2
H H13A 0.1751 1.0555 0.0056 0.073 Uiso calc R 1 2
H H13B 0.3536 1.0416 0.0090 0.073 Uiso calc R 1 2
C C14 0.2753(2) 0.91600(15) 0.06525(10) 0.0477(4) Uani d . 1 2
H H14A 0.3816 0.8664 0.0668 0.057 Uiso calc R 1 2
H H14B 0.2384 0.9549 0.1099 0.057 Uiso calc R 1 2
C C15 0.34829(16) 0.36826(11) 0.31857(7) 0.0283(3) Uani d . 1 2
C C16 0.49049(16) 0.28528(12) 0.30941(8) 0.0313(3) Uani d . 1 2
H H16 0.5640 0.2873 0.2684 0.038 Uiso calc R 1 2
C C17 0.52526(17) 0.20011(12) 0.35957(8) 0.0337(3) Uani d . 1 2
H H17 0.6216 0.1434 0.3532 0.040 Uiso calc R 1 2
C C18 0.41714(18) 0.19941(12) 0.41886(8) 0.0335(3) Uani d . 1 2
C C19 0.27566(19) 0.27905(13) 0.43010(8) 0.0377(3) Uani d . 1 2
H H19 0.2029 0.2760 0.4713 0.045 Uiso calc R 1 2
C C20 0.24248(18) 0.36376(13) 0.37965(8) 0.0347(3) Uani d . 1 2
H H20 0.1458 0.4200 0.3867 0.042 Uiso calc R 1 2
C C21 0.65459(16) 0.47748(11) 0.13046(7) 0.0298(3) Uani d . 1 2
C C22 0.70074(19) 0.51549(14) 0.06361(8) 0.0397(3) Uani d . 1 2
H H22 0.6564 0.5044 0.0252 0.048 Uiso calc R 1 2
C C23 0.8142(2) 0.57062(16) 0.05396(11) 0.0545(5) Uani d . 1 2
H H23 0.8468 0.5985 0.0085 0.065 Uiso calc R 1 2
C C24 0.8794(2) 0.58498(17) 0.10984(12) 0.0577(5) Uani d . 1 2
H H24 0.9577 0.6217 0.1025 0.069 Uiso calc R 1 2
C C25 0.8316(2) 0.54631(17) 0.17639(11) 0.0526(5) Uani d . 1 2
H H25 0.8764 0.5571 0.2148 0.063 Uiso calc R 1 2
C C26 0.71881(18) 0.49197(14) 0.18720(8) 0.0391(3) Uani d . 1 2
H H26 0.6857 0.4649 0.2328 0.047 Uiso calc R 1 2
S S2 0.20524(4) 0.67170(3) 0.453110(18) 0.03051(9) Uani d . 1 2
F F2 0.64505(14) 0.83089(9) 0.17479(5) 0.0610(3) Uani d . 1 2
O O3 0.25741(11) 0.96430(8) 0.47026(5) 0.0311(2) Uani d . 1 2
O O4 0.04149(12) 0.67966(9) 0.44733(6) 0.0395(3) Uani d . 1 2
C C27 0.20969(16) 0.79849(12) 0.48159(7) 0.0289(3) Uani d . 1 2
C C28 0.14132(15) 0.85432(11) 0.54677(7) 0.0275(3) Uani d . 1 2
C C29 0.06147(16) 0.82926(12) 0.61151(7) 0.0289(3) Uani d . 1 2
H H29 0.0364 0.7611 0.6196 0.035 Uiso calc R 1 2
C C30 0.01899(16) 0.90582(12) 0.66422(8) 0.0296(3) Uani d . 1 2
C C31 0.05450(17) 1.00664(12) 0.65041(8) 0.0325(3) Uani d . 1 2
H H31 0.0240 1.0584 0.6866 0.039 Uiso calc R 1 2
C C32 0.13222(17) 1.03442(12) 0.58634(8) 0.0333(3) Uani d . 1 2
H H32 0.1544 1.1035 0.5775 0.040 Uiso calc R 1 2
C C33 0.17505(16) 0.95539(11) 0.53641(7) 0.0287(3) Uani d . 1 2
C C34 0.27741(16) 0.86767(12) 0.43847(7) 0.0296(3) Uani d . 1 2
C C35 -0.06404(16) 0.88143(12) 0.73604(8) 0.0315(3) Uani d . 1 2
H H35 -0.0885 0.9490 0.7639 0.038 Uiso calc R 1 2
C C36 0.0381(2) 0.78558(16) 0.77551(8) 0.0457(4) Uani d . 1 2
H H36A 0.1343 0.8031 0.7798 0.055 Uiso calc R 1 2
H H36B 0.0679 0.7177 0.7484 0.055 Uiso calc R 1 2
C C37 -0.0454(2) 0.76366(17) 0.84885(9) 0.0518(4) Uani d . 1 2
H H37A 0.0216 0.6980 0.8715 0.062 Uiso calc R 1 2
H H37B -0.0639 0.8282 0.8779 0.062 Uiso calc R 1 2
C C38 -0.1988(3) 0.74368(17) 0.84541(10) 0.0560(5) Uani d . 1 2
H H38A -0.1793 0.6737 0.8217 0.067 Uiso calc R 1 2
H H38B -0.2535 0.7356 0.8936 0.067 Uiso calc R 1 2
C C39 -0.3007(2) 0.83800(17) 0.80619(9) 0.0476(4) Uani d . 1 2
H H39A -0.3310 0.9061 0.8332 0.057 Uiso calc R 1 2
H H39B -0.3966 0.8199 0.8020 0.057 Uiso calc R 1 2
C C40 -0.21765(18) 0.85977(15) 0.73291(8) 0.0398(4) Uani d . 1 2
H H40A -0.1981 0.7948 0.7041 0.048 Uiso calc R 1 2
H H40B -0.2853 0.9248 0.7100 0.048 Uiso calc R 1 2
C C41 0.37181(16) 0.85823(12) 0.36844(7) 0.0304(3) Uani d . 1 2
C C42 0.50058(17) 0.89865(13) 0.35564(8) 0.0350(3) Uani d . 1 2
H H42 0.5251 0.9326 0.3920 0.042 Uiso calc R 1 2
C C43 0.59281(19) 0.88949(13) 0.29019(9) 0.0408(4) Uani d . 1 2
H H43 0.6808 0.9166 0.2812 0.049 Uiso calc R 1 2
C C44 0.5541(2) 0.84021(13) 0.23855(8) 0.0414(4) Uani d . 1 2
C C45 0.4275(2) 0.80065(14) 0.24890(8) 0.0418(4) Uani d . 1 2
H H45 0.4034 0.7676 0.2120 0.050 Uiso calc R 1 2
C C46 0.33557(18) 0.81000(13) 0.31451(8) 0.0368(3) Uani d . 1 2
H H46 0.2472 0.7833 0.3227 0.044 Uiso calc R 1 2
C C47 0.25088(16) 0.58364(11) 0.52907(7) 0.0289(3) Uani d . 1 2
C C48 0.16850(18) 0.50752(13) 0.54914(8) 0.0374(3) Uani d . 1 2
H H48 0.0833 0.5099 0.5268 0.045 Uiso calc R 1 2
C C49 0.2099(2) 0.42799(15) 0.60171(9) 0.0446(4) Uani d . 1 2
H H49 0.1529 0.3760 0.6156 0.054 Uiso calc R 1 2
C C50 0.3341(2) 0.42435(13) 0.63383(9) 0.0411(4) Uani d . 1 2
H H50 0.3629 0.3698 0.6699 0.049 Uiso calc R 1 2
C C51 0.41641(18) 0.50015(13) 0.61351(8) 0.0379(3) Uani d . 1 2
H H51 0.5017 0.4974 0.6360 0.046 Uiso calc R 1 2
C C52 0.37666(17) 0.58023(12) 0.56091(8) 0.0341(3) Uani d . 1 2
H H52 0.4343 0.6318 0.5469 0.041 Uiso calc R 1 2

loop_
_atom_site_aniso_label
_atom_site_aniso_U_11
_atom_site_aniso_U_22
_atom_site_aniso_U_33
_atom_site_aniso_U_12
_atom_site_aniso_U_13
_atom_site_aniso_U_23
S1 0.02799(17) 0.02660(17) 0.02791(17) -0.00381(13) -0.00096(13) -0.00506(13)
F1 0.0534(6) 0.0455(5) 0.0388(5) -0.0197(4) -0.0164(4) 0.0151(4)
O1 0.0299(5) 0.0274(5) 0.0303(5) -0.0052(4) 0.0018(4) -0.0032(4)
O2 0.0408(6) 0.0461(6) 0.0321(6) -0.0108(5) -0.0057(5) -0.0099(5)
C1 0.0247(6) 0.0263(6) 0.0279(7) -0.0058(5) -0.0032(5) -0.0034(5)
C2 0.0239(6) 0.0252(6) 0.0313(7) -0.0060(5) -0.0039(5) -0.0054(5)
C3 0.0253(7) 0.0272(6) 0.0305(7) -0.0054(5) -0.0030(5) -0.0040(5)
C4 0.0268(7) 0.0273(7) 0.0337(7) -0.0069(5) -0.0061(6) -0.0044(6)
C5 0.0281(7) 0.0265(7) 0.0415(8) -0.0026(5) -0.0016(6) -0.0063(6)
C6 0.0283(7) 0.0298(7) 0.0379(8) -0.0050(6) 0.0038(6) -0.0070(6)
C7 0.0280(7) 0.0276(7) 0.0305(7) -0.0092(5) -0.0013(6) -0.0041(5)
C8 0.0256(6) 0.0275(6) 0.0300(7) -0.0078(5) -0.0023(5) -0.0057(5)
C9 0.0277(7) 0.0257(6) 0.0342(7) -0.0013(5) -0.0052(6) -0.0027(6)
C10 0.0769(13) 0.0317(8) 0.0348(9) 0.0002(8) -0.0135(8) -0.0024(7)
C11 0.0766(14) 0.0425(10) 0.0307(8) 0.0114(9) -0.0045(9) 0.0003(7)
C12 0.0541(12) 0.0775(15) 0.0591(13) -0.0066(11) 0.0084(10) 0.0296(11)
C13 0.0655(13) 0.0606(12) 0.0668(13) -0.0370(10) -0.0172(11) 0.0214(10)
C14 0.0540(10) 0.0463(9) 0.0511(10) -0.0245(8) -0.0179(8) 0.0088(8)
C15 0.0307(7) 0.0294(7) 0.0271(7) -0.0121(5) -0.0047(6) -0.0021(5)
C16 0.0290(7) 0.0339(7) 0.0310(7) -0.0107(6) -0.0031(6) -0.0004(6)
C17 0.0317(7) 0.0342(7) 0.0366(8) -0.0101(6) -0.0097(6) 0.0008(6)
C18 0.0420(8) 0.0339(7) 0.0308(7) -0.0180(6) -0.0135(6) 0.0049(6)
C19 0.0412(8) 0.0439(8) 0.0290(7) -0.0176(7) -0.0008(6) 0.0008(6)
C20 0.0330(8) 0.0356(8) 0.0326(8) -0.0082(6) 0.0002(6) -0.0029(6)
C21 0.0252(7) 0.0286(7) 0.0314(7) -0.0030(5) -0.0011(6) -0.0032(6)
C22 0.0381(8) 0.0441(9) 0.0333(8) -0.0102(7) -0.0009(6) 0.0006(7)
C23 0.0537(11) 0.0563(11) 0.0508(11) -0.0228(9) 0.0069(9) 0.0048(9)
C24 0.0481(10) 0.0618(12) 0.0690(13) -0.0306(9) 0.0061(9) -0.0120(10)
C25 0.0454(10) 0.0648(12) 0.0546(11) -0.0243(9) -0.0049(8) -0.0156(9)
C26 0.0376(8) 0.0459(9) 0.0339(8) -0.0125(7) -0.0034(7) -0.0053(7)
S2 0.03003(18) 0.03542(19) 0.02744(17) -0.01091(14) -0.00264(14) -0.00723(14)
F2 0.0748(8) 0.0594(7) 0.0381(5) -0.0195(6) 0.0184(5) -0.0014(5)
O3 0.0320(5) 0.0322(5) 0.0297(5) -0.0106(4) -0.0051(4) 0.0005(4)
O4 0.0364(6) 0.0465(6) 0.0418(6) -0.0160(5) -0.0130(5) -0.0062(5)
C27 0.0259(7) 0.0339(7) 0.0276(7) -0.0093(6) -0.0040(5) -0.0036(6)
C28 0.0242(6) 0.0297(7) 0.0295(7) -0.0066(5) -0.0072(5) -0.0039(5)
C29 0.0264(7) 0.0296(7) 0.0314(7) -0.0092(5) -0.0031(6) -0.0040(6)
C30 0.0243(6) 0.0328(7) 0.0313(7) -0.0067(5) -0.0039(5) -0.0052(6)
C31 0.0308(7) 0.0305(7) 0.0352(8) -0.0059(6) -0.0046(6) -0.0080(6)
C32 0.0339(7) 0.0269(7) 0.0397(8) -0.0091(6) -0.0071(6) -0.0022(6)
C33 0.0252(6) 0.0315(7) 0.0290(7) -0.0075(5) -0.0060(5) 0.0018(5)
C34 0.0255(7) 0.0342(7) 0.0302(7) -0.0080(6) -0.0086(6) -0.0018(6)
C35 0.0310(7) 0.0343(7) 0.0297(7) -0.0102(6) -0.0006(6) -0.0088(6)
C36 0.0388(9) 0.0591(11) 0.0320(8) -0.0042(8) -0.0046(7) -0.0016(7)
C37 0.0555(11) 0.0612(11) 0.0321(8) -0.0095(9) -0.0051(8) 0.0021(8)
C38 0.0765(14) 0.0604(11) 0.0371(9) -0.0361(10) 0.0025(9) 0.0002(8)
C39 0.0418(9) 0.0705(12) 0.0381(9) -0.0308(9) 0.0032(7) -0.0094(8)
C40 0.0342(8) 0.0537(10) 0.0348(8) -0.0185(7) -0.0033(6) -0.0026(7)
C41 0.0284(7) 0.0340(7) 0.0276(7) -0.0080(6) -0.0053(6) 0.0028(6)
C42 0.0327(7) 0.0376(8) 0.0346(8) -0.0109(6) -0.0047(6) 0.0002(6)
C43 0.0368(8) 0.0404(8) 0.0431(9) -0.0142(7) 0.0018(7) 0.0031(7)
C44 0.0475(9) 0.0381(8) 0.0294(8) -0.0076(7) 0.0057(7) 0.0041(6)
C45 0.0527(10) 0.0447(9) 0.0278(7) -0.0130(7) -0.0085(7) -0.0002(7)
C46 0.0376(8) 0.0451(9) 0.0299(7) -0.0146(7) -0.0088(6) 0.0026(6)
C47 0.0267(7) 0.0310(7) 0.0288(7) -0.0080(5) -0.0006(5) -0.0089(6)
C48 0.0342(8) 0.0464(9) 0.0379(8) -0.0196(7) -0.0065(6) -0.0050(7)
C49 0.0510(10) 0.0462(9) 0.0440(9) -0.0268(8) -0.0065(8) 0.0017(7)
C50 0.0508(10) 0.0372(8) 0.0349(8) -0.0111(7) -0.0083(7) -0.0026(7)
C51 0.0363(8) 0.0395(8) 0.0395(8) -0.0074(6) -0.0125(7) -0.0091(7)
C52 0.0319(7) 0.0346(7) 0.0398(8) -0.0134(6) -0.0057(6) -0.0087(6)

loop_
_atom_type_symbol
_atom_type_description
_atom_type_scat_dispersion_real
_atom_type_scat_dispersion_imag
_atom_type_scat_source
C C 0.0033 0.0016 'International Tables Vol C Tables 4.2.6.8 and 6.1.1.4'
H H 0.0000 0.0000 'International Tables Vol C Tables 4.2.6.8 and 6.1.1.4'
O O 0.0106 0.0060 'International Tables Vol C Tables 4.2.6.8 and 6.1.1.4'
F F 0.0171 0.0103 'International Tables Vol C Tables 4.2.6.8 and 6.1.1.4'
S S 0.1246 0.1234 'International Tables Vol C Tables 4.2.6.8 and 6.1.1.4'

loop_
_geom_angle_atom_site_label_1
_geom_angle_atom_site_label_2
_geom_angle_atom_site_label_3
_geom_angle
O2 S1 C1 106.57(6)
O2 S1 C21 107.16(7)
C1 S1 C21 97.93(6)
C7 O1 C8 106.71(10)
C8 C1 C2 107.55(12)
C8 C1 S1 128.04(11)
C2 C1 S1 123.92(10)
C7 C2 C3 119.91(12)
C7 C2 C1 104.85(12)
C3 C2 C1 135.24(13)
C2 C3 C4 118.67(13)
C2 C3 H3 120.7
C4 C3 H3 120.7
C3 C4 C5 119.18(13)
C3 C4 C9 120.78(13)
C5 C4 C9 119.98(12)
C6 C5 C4 123.00(13)
C6 C5 H5 118.5
C4 C5 H5 118.5
C7 C6 C5 116.03(13)
C7 C6 H6 122.0
C5 C6 H6 122.0
O1 C7 C6 126.08(13)
O1 C7 C2 110.72(11)
C6 C7 C2 123.19(13)
C1 C8 O1 110.16(12)
C1 C8 C15 135.74(13)
O1 C8 C15 114.09(12)
C4 C9 C10 113.60(12)
C4 C9 C14 110.00(12)
C10 C9 C14 111.43(14)
C4 C9 H9 107.2
C10 C9 H9 107.2
C14 C9 H9 107.2
C9 C10 C11 111.83(14)
C9 C10 H10A 109.3
C11 C10 H10A 109.3
C9 C10 H10B 109.3
C11 C10 H10B 109.3
H10A C10 H10B 107.9
C12 C11 C10 111.41(17)
C12 C11 H11A 109.3
C10 C11 H11A 109.3
C12 C11 H11B 109.3
C10 C11 H11B 109.3
H11A C11 H11B 108.0
C13 C12 C11 111.13(16)
C13 C12 H12A 109.4
C11 C12 H12A 109.4
C13 C12 H12B 109.4
C11 C12 H12B 109.4
H12A C12 H12B 108.0
C12 C13 C14 110.90(17)
C12 C13 H13A 109.5
C14 C13 H13A 109.5
C12 C13 H13B 109.5
C14 C13 H13B 109.5
H13A C13 H13B 108.0
C9 C14 C13 111.28(14)
C9 C14 H14A 109.4
C13 C14 H14A 109.4
C9 C14 H14B 109.4
C13 C14 H14B 109.4
H14A C14 H14B 108.0
C20 C15 C16 118.54(13)
C20 C15 C8 119.35(13)
C16 C15 C8 122.09(13)
C17 C16 C15 120.69(14)
C17 C16 H16 119.7
C15 C16 H16 119.7
C18 C17 C16 118.55(14)
C18 C17 H17 120.7
C16 C17 H17 120.7
F1 C18 C19 118.68(14)
F1 C18 C17 118.49(14)
C19 C18 C17 122.83(14)
C18 C19 C20 118.03(14)
C18 C19 H19 121.0
C20 C19 H19 121.0
C19 C20 C15 121.35(14)
C19 C20 H20 119.3
C15 C20 H20 119.3
C22 C21 C26 121.79(14)
C22 C21 S1 118.64(12)
C26 C21 S1 119.36(11)
C21 C22 C23 118.21(16)
C21 C22 H22 120.9
C23 C22 H22 120.9
C24 C23 C22 120.53(17)
C24 C23 H23 119.7
C22 C23 H23 119.7
C23 C24 C25 120.37(17)
C23 C24 H24 119.8
C25 C24 H24 119.8
C24 C25 C26 120.06(17)
C24 C25 H25 120.0
C26 C25 H25 120.0
C25 C26 C21 119.04(16)
C25 C26 H26 120.5
C21 C26 H26 120.5
O4 S2 C27 108.81(6)
O4 S2 C47 106.56(6)
C27 S2 C47 100.12(6)
C34 O3 C33 106.37(11)
C34 C27 C28 106.99(12)
C34 C27 S2 121.59(11)
C28 C27 S2 131.29(11)
C33 C28 C29 119.07(13)
C33 C28 C27 104.63(12)
C29 C28 C27 136.27(13)
C28 C29 C30 119.00(13)
C28 C29 H29 120.5
C30 C29 H29 120.5
C29 C30 C31 119.30(13)
C29 C30 C35 121.13(13)
C31 C30 C35 119.57(12)
C32 C31 C30 123.01(13)
C32 C31 H31 118.5
C30 C31 H31 118.5
C33 C32 C31 115.71(13)
C33 C32 H32 122.1
C31 C32 H32 122.1
C32 C33 O3 125.28(13)
C32 C33 C28 123.87(13)
O3 C33 C28 110.84(12)
C27 C34 O3 111.17(12)
C27 C34 C41 134.11(13)
O3 C34 C41 114.62(12)
C30 C35 C40 112.57(12)
C30 C35 C36 112.15(12)
C40 C35 C36 110.28(13)
C30 C35 H35 107.2
C40 C35 H35 107.2
C36 C35 H35 107.2
C35 C36 C37 111.74(14)
C35 C36 H36A 109.3
C37 C36 H36A 109.3
C35 C36 H36B 109.3
C37 C36 H36B 109.3
H36A C36 H36B 107.9
C38 C37 C36 111.32(15)
C38 C37 H37A 109.4
C36 C37 H37A 109.4
C38 C37 H37B 109.4
C36 C37 H37B 109.4
H37A C37 H37B 108.0
C39 C38 C37 111.42(15)
C39 C38 H38A 109.3
C37 C38 H38A 109.3
C39 C38 H38B 109.3
C37 C38 H38B 109.3
H38A C38 H38B 108.0
C38 C39 C40 111.69(15)
C38 C39 H39A 109.3
C40 C39 H39A 109.3
C38 C39 H39B 109.3
C40 C39 H39B 109.3
H39A C39 H39B 107.9
C35 C40 C39 111.48(13)
C35 C40 H40A 109.3
C39 C40 H40A 109.3
C35 C40 H40B 109.3
C39 C40 H40B 109.3
H40A C40 H40B 108.0
C46 C41 C42 119.38(14)
C46 C41 C34 121.44(13)
C42 C41 C34 119.18(13)
C43 C42 C41 120.32(15)
C43 C42 H42 119.8
C41 C42 H42 119.8
C44 C43 C42 118.51(15)
C44 C43 H43 120.7
C42 C43 H43 120.7
F2 C44 C45 118.84(16)
F2 C44 C43 118.30(15)
C45 C44 C43 122.86(15)
C44 C45 C46 118.41(15)
C44 C45 H45 120.8
C46 C45 H45 120.8
C45 C46 C41 120.52(15)
C45 C46 H46 119.7
C41 C46 H46 119.7
C48 C47 C52 120.39(14)
C48 C47 S2 116.89(11)
C52 C47 S2 122.14(11)
C47 C48 C49 120.16(14)
C47 C48 H48 119.9
C49 C48 H48 119.9
C50 C49 C48 119.84(15)
C50 C49 H49 120.1
C48 C49 H49 120.1
C49 C50 C51 119.87(15)
C49 C50 H50 120.1
C51 C50 H50 120.1
C50 C51 C52 121.04(14)
C50 C51 H51 119.5
C52 C51 H51 119.5
C51 C52 C47 118.70(14)
C51 C52 H52 120.6
C47 C52 H52 120.6

loop_
_geom_bond_atom_site_label_1
_geom_bond_atom_site_label_2
_geom_bond_distance
S1 O2 1.4832(11)
S1 C1 1.7681(13)
S1 C21 1.8020(15)
F1 C18 1.3541(16)
O1 C7 1.3778(17)
O1 C8 1.3821(16)
C1 C8 1.3649(19)
C1 C2 1.4457(18)
C2 C7 1.3917(19)
C2 C3 1.394(2)
C3 C4 1.3948(19)
C3 H3 0.9500
C4 C5 1.409(2)
C4 C9 1.510(2)
C5 C6 1.384(2)
C5 H5 0.9500
C6 C7 1.380(2)
C6 H6 0.9500
C8 C15 1.4602(19)
C9 C10 1.518(2)
C9 C14 1.526(2)
C9 H9 1.0000
C10 C11 1.524(2)
C10 H10A 0.9900
C10 H10B 0.9900
C11 C12 1.515(3)
C11 H11A 0.9900
C11 H11B 0.9900
C12 C13 1.512(3)
C12 H12A 0.9900
C12 H12B 0.9900
C13 C14 1.527(2)
C13 H13A 0.9900
C13 H13B 0.9900
C14 H14A 0.9900
C14 H14B 0.9900
C15 C20 1.398(2)
C15 C16 1.398(2)
C16 C17 1.385(2)
C16 H16 0.9500
C17 C18 1.377(2)
C17 H17 0.9500
C18 C19 1.375(2)
C19 C20 1.384(2)
C19 H19 0.9500
C20 H20 0.9500
C21 C22 1.379(2)
C21 C26 1.387(2)
C22 C23 1.395(3)
C22 H22 0.9500
C23 C24 1.378(3)
C23 H23 0.9500
C24 C25 1.381(3)
C24 H24 0.9500
C25 C26 1.381(2)
C25 H25 0.9500
C26 H26 0.9500
S2 O4 1.4955(11)
S2 C27 1.7589(14)
S2 C47 1.7948(15)
F2 C44 1.3546(18)
O3 C34 1.3687(17)
O3 C33 1.3801(17)
C27 C34 1.363(2)
C27 C28 1.4504(19)
C28 C33 1.3931(19)
C28 C29 1.3959(19)
C29 C30 1.3960(19)
C29 H29 0.9500
C30 C31 1.401(2)
C30 C35 1.515(2)
C31 C32 1.388(2)
C31 H31 0.9500
C32 C33 1.378(2)
C32 H32 0.9500
C34 C41 1.467(2)
C35 C40 1.524(2)
C35 C36 1.527(2)
C35 H35 1.0000
C36 C37 1.532(2)
C36 H36A 0.9900
C36 H36B 0.9900
C37 C38 1.515(3)
C37 H37A 0.9900
C37 H37B 0.9900
C38 C39 1.512(3)
C38 H38A 0.9900
C38 H38B 0.9900
C39 C40 1.530(2)
C39 H39A 0.9900
C39 H39B 0.9900
C40 H40A 0.9900
C40 H40B 0.9900
C41 C46 1.393(2)
C41 C42 1.396(2)
C42 C43 1.386(2)
C42 H42 0.9500
C43 C44 1.376(2)
C43 H43 0.9500
C44 C45 1.372(2)
C45 C46 1.388(2)
C45 H45 0.9500
C46 H46 0.9500
C47 C48 1.383(2)
C47 C52 1.389(2)
C48 C49 1.383(2)
C48 H48 0.9500
C49 C50 1.378(2)
C49 H49 0.9500
C50 C51 1.380(2)
C50 H50 0.9500
C51 C52 1.385(2)
C51 H51 0.9500
C52 H52 0.9500

loop_
_geom_hbond_atom_site_label_D
_geom_hbond_atom_site_label_H
_geom_hbond_atom_site_label_A
_geom_hbond_site_symmetry_A
_geom_hbond_distance_DH
_geom_hbond_distance_HA
_geom_hbond_distance_DA
_geom_hbond_angle_DHA
C10 H10B O2 2_665 0.99 2.47 3.384(2) 152.9
C22 H22 O2 2_665 0.95 2.42 3.2365(19) 144.0
C19 H19 O4 2_566 0.95 2.44 3.3442(19) 159.4
C40 H40B Cg1 2_576 0.99 2.84 3.763(2) 155.0
C45 H45 Cg2 1_555 0.95 2.82 3.602(2) 140.3
C50 H50 Cg1 2_666 0.95 2.80 3.619(2) 144.3

loop_
_geom_torsion_atom_site_label_1
_geom_torsion_atom_site_label_2
_geom_torsion_atom_site_label_3
_geom_torsion_atom_site_label_4
_geom_torsion
O2 S1 C1 C8 129.92(13)
C21 S1 C1 C8 -119.46(13)
O2 S1 C1 C2 -41.04(13)
C21 S1 C1 C2 69.59(12)
C8 C1 C2 C7 -0.03(15)
S1 C1 C2 C7 172.51(10)
C8 C1 C2 C3 179.17(15)
S1 C1 C2 C3 -8.3(2)
C7 C2 C3 C4 0.5(2)
C1 C2 C3 C4 -178.65(14)
C2 C3 C4 C5 -1.3(2)
C2 C3 C4 C9 175.88(12)
C3 C4 C5 C6 0.9(2)
C9 C4 C5 C6 -176.23(14)
C4 C5 C6 C7 0.2(2)
C8 O1 C7 C6 179.79(14)
C8 O1 C7 C2 -0.35(15)
C5 C6 C7 O1 178.77(13)
C5 C6 C7 C2 -1.1(2)
C3 C2 C7 O1 -179.12(12)
C1 C2 C7 O1 0.24(15)
C3 C2 C7 C6 0.7(2)
C1 C2 C7 C6 -179.89(13)
C2 C1 C8 O1 -0.18(15)
S1 C1 C8 O1 -172.32(10)
C2 C1 C8 C15 -178.81(15)
S1 C1 C8 C15 9.0(2)
C7 O1 C8 C1 0.33(15)
C7 O1 C8 C15 179.28(11)
C3 C4 C9 C10 40.31(19)
C5 C4 C9 C10 -142.58(15)
C3 C4 C9 C14 -85.36(17)
C5 C4 C9 C14 91.75(16)
C4 C9 C10 C11 -178.30(15)
C14 C9 C10 C11 -53.4(2)
C9 C10 C11 C12 54.3(2)
C10 C11 C12 C13 -56.0(2)
C11 C12 C13 C14 56.8(2)
C4 C9 C14 C13 -178.92(15)
C10 C9 C14 C13 54.2(2)
C12 C13 C14 C9 -55.9(2)
C1 C8 C15 C20 -169.42(16)
O1 C8 C15 C20 11.98(18)
C1 C8 C15 C16 12.2(2)
O1 C8 C15 C16 -166.43(12)
C20 C15 C16 C17 0.4(2)
C8 C15 C16 C17 178.83(13)
C15 C16 C17 C18 -0.4(2)
C16 C17 C18 F1 -178.38(12)
C16 C17 C18 C19 0.6(2)
F1 C18 C19 C20 178.28(13)
C17 C18 C19 C20 -0.7(2)
C18 C19 C20 C15 0.7(2)
C16 C15 C20 C19 -0.5(2)
C8 C15 C20 C19 -178.99(14)
O2 S1 C21 C22 -10.24(14)
C1 S1 C21 C22 -120.38(12)
O2 S1 C21 C26 174.99(11)
C1 S1 C21 C26 64.85(13)
C26 C21 C22 C23 -0.6(2)
S1 C21 C22 C23 -175.20(13)
C21 C22 C23 C24 0.9(3)
C22 C23 C24 C25 -0.9(3)
C23 C24 C25 C26 0.6(3)
C24 C25 C26 C21 -0.2(3)
C22 C21 C26 C25 0.2(2)
S1 C21 C26 C25 174.83(13)
O4 S2 C27 C34 -110.88(12)
C47 S2 C27 C34 137.62(12)
O4 S2 C27 C28 64.38(15)
C47 S2 C27 C28 -47.12(14)
C34 C27 C28 C33 0.14(15)
S2 C27 C28 C33 -175.64(11)
C34 C27 C28 C29 -177.66(15)
S2 C27 C28 C29 6.6(3)
C33 C28 C29 C30 -0.6(2)
C27 C28 C29 C30 176.98(15)
C28 C29 C30 C31 1.4(2)
C28 C29 C30 C35 -178.37(12)
C29 C30 C31 C32 -0.7(2)
C35 C30 C31 C32 179.06(13)
C30 C31 C32 C33 -0.8(2)
C31 C32 C33 O3 -177.75(13)
C31 C32 C33 C28 1.6(2)
C34 O3 C33 C32 178.94(13)
C34 O3 C33 C28 -0.50(15)
C29 C28 C33 C32 -1.0(2)
C27 C28 C33 C32 -179.23(13)
C29 C28 C33 O3 178.49(11)
C27 C28 C33 O3 0.22(15)
C28 C27 C34 O3 -0.47(16)
S2 C27 C34 O3 175.81(9)
C28 C27 C34 C41 175.71(14)
S2 C27 C34 C41 -8.0(2)
C33 O3 C34 C27 0.60(15)
C33 O3 C34 C41 -176.38(11)
C29 C30 C35 C40 -58.93(18)
C31 C30 C35 C40 121.35(15)
C29 C30 C35 C36 66.13(18)
C31 C30 C35 C36 -113.59(16)
C30 C35 C36 C37 178.43(14)
C40 C35 C36 C37 -55.25(19)
C35 C36 C37 C38 55.3(2)
C36 C37 C38 C39 -54.7(2)
C37 C38 C39 C40 55.0(2)
C30 C35 C40 C39 -178.71(14)
C36 C35 C40 C39 55.21(18)
C38 C39 C40 C35 -55.58(19)
C27 C34 C41 C46 42.2(2)
O3 C34 C41 C46 -141.70(14)
C27 C34 C41 C42 -137.88(17)
O3 C34 C41 C42 38.20(18)
C46 C41 C42 C43 -0.9(2)
C34 C41 C42 C43 179.18(14)
C41 C42 C43 C44 0.2(2)
C42 C43 C44 F2 -179.64(14)
C42 C43 C44 C45 0.6(3)
F2 C44 C45 C46 179.63(14)
C43 C44 C45 C46 -0.6(3)
C44 C45 C46 C41 -0.2(2)
C42 C41 C46 C45 0.9(2)
C34 C41 C46 C45 -179.20(14)
O4 S2 C47 C48 25.64(13)
C27 S2 C47 C48 138.89(12)
O4 S2 C47 C52 -163.09(12)
C27 S2 C47 C52 -49.83(13)
C52 C47 C48 C49 0.7(2)
S2 C47 C48 C49 172.11(13)
C47 C48 C49 C50 -0.4(3)
C48 C49 C50 C51 0.1(3)
C49 C50 C51 C52 -0.2(2)
C50 C51 C52 C47 0.5(2)
C48 C47 C52 C51 -0.7(2)
S2 C47 C52 C51 -171.72(11)
